data_7155152
loop_
_publ_author_name
'Salamoun, Joseph M.'
'McQueeney, Kelley E.'
'Patil, Kalyani'
'Geib, Steven J.'
'Sharlow, Elizabeth R.'
'Lazo, John S.'
'Wipf, Peter'

_publ_section_title
;
 Photooxygenation of an amino-thienopyridone yields a more potent PTP4A3
 inhibitor.
;
_journal_issue 27
_journal_name_full 'Organic &amp; biomolecular chemistry'
_journal_page_first 6398
_journal_page_last 6402
_journal_paper_doi 10.1039/c6ob00946h
_journal_volume 14
_journal_year 2016
_chemical_formula_sum 'C13 H8 N2 O2 S'
_chemical_formula_weight 256.27
_chemical_name_common 'compound 13; JMS-631-053 '
_chemical_name_systematic 7-imino-2-phenylthieno[3,2-c]pyridine-4,6(5H,7H)-dione
_space_group_crystal_system triclinic
_space_group_IT_number 2
_space_group_name_Hall '-P 1'
_space_group_name_H-M_alt 'P -1'
_symmetry_space_group_name_Hall '-P 1'
_symmetry_space_group_name_H-M 'P -1'
_atom_sites_solution_hydrogens difmap
_audit_creation_method SHELXL-2014/6
_audit_update_record
;
2016-04-25 deposited with the CCDC.
2016-06-07 downloaded from the CCDC.
;
_cell_angle_alpha 89.263(2)
_cell_angle_beta 78.416(2)
_cell_angle_gamma 84.742(2)
_cell_formula_units_Z 2
_cell_length_a 6.4286(3)
_cell_length_b 7.4520(3)
_cell_length_c 11.7070(5)
_cell_measurement_temperature 230(2)
_cell_volume 547.09(4)
_computing_structure_refinement 'SHELXL-2014/6 (Sheldrick, 2014)'
_diffrn_ambient_temperature 230(2)
_diffrn_measured_fraction_theta_full 0.977
_diffrn_measured_fraction_theta_max 0.977
_diffrn_radiation_type CuK\a
_diffrn_radiation_wavelength 1.54178
_diffrn_reflns_av_R_equivalents 0.0429
_diffrn_reflns_av_unetI/netI 0.0358
_diffrn_reflns_Laue_measured_fraction_full 0.977
_diffrn_reflns_Laue_measured_fraction_max 0.977
_diffrn_reflns_limit_h_max 7
_diffrn_reflns_limit_h_min -7
_diffrn_reflns_limit_k_max 8
_diffrn_reflns_limit_k_min -7
_diffrn_reflns_limit_l_max 14
_diffrn_reflns_limit_l_min -14
_diffrn_reflns_number 8782
_diffrn_reflns_point_group_measured_fraction_full 0.977
_diffrn_reflns_point_group_measured_fraction_max 0.977
_diffrn_reflns_theta_full 67.679
_diffrn_reflns_theta_max 68.295
_diffrn_reflns_theta_min 3.854
_exptl_absorpt_coefficient_mu 2.595
_exptl_absorpt_correction_T_max 0.987
_exptl_absorpt_correction_T_min 0.682
_exptl_absorpt_correction_type multi-scan
_exptl_absorpt_process_details 'Bruker Sadabs'
_exptl_crystal_colour yellow
_exptl_crystal_density_diffrn 1.556
_exptl_crystal_description plate
_exptl_crystal_F_000 264
_exptl_crystal_size_max 0.160
_exptl_crystal_size_mid 0.080
_exptl_crystal_size_min 0.005
_refine_diff_density_max 0.283
_refine_diff_density_min -0.451
_refine_diff_density_rms 0.075
_refine_ls_extinction_method none
_refine_ls_goodness_of_fit_ref 1.479
_refine_ls_hydrogen_treatment refall
_refine_ls_matrix_type full
_refine_ls_number_parameters 195
_refine_ls_number_reflns 1955
_refine_ls_number_restraints 0
_refine_ls_restrained_S_all 1.479
_refine_ls_R_factor_all 0.0468
_refine_ls_R_factor_gt 0.0424
_refine_ls_shift/su_max 0.001
_refine_ls_shift/su_mean 0.000
_refine_ls_structure_factor_coef Fsqd
_refine_ls_weighting_details 'w=1/[\s^2^(Fo^2^)+(0.0680P)^2^] where P=(Fo^2^+2Fc^2^)/3'
_refine_ls_weighting_scheme calc
_refine_ls_wR_factor_gt 0.1274
_refine_ls_wR_factor_ref 0.1306
_reflns_Friedel_coverage 0.000
_reflns_number_gt 1761
_reflns_number_total 1955
_reflns_threshold_expression 'I > 2\s(I)'
_cod_data_source_file c6ob00946h2.cif
_cod_data_source_block iminopyridinedione_13
_cod_depositor_comments 'Adding full bibliography for 7155152.cif.'
_cod_database_code 7155152
_shelx_space_group_comment
;
The symmetry employed for this shelxl refinement is uniquely defined
by the following loop, which should always be used as a source of
symmetry information in preference to the above space-group names.
They are only intended as comments.
;
_shelx_estimated_absorpt_t_min 0.682
_shelx_estimated_absorpt_t_max 0.987
_shelxl_version_number 2014/6

loop_
_space_group_symop_operation_xyz
'x, y, z'
'-x, -y, -z'

loop_
_atom_site_label
_atom_site_type_symbol
_atom_site_fract_x
_atom_site_fract_y
_atom_site_fract_z
_atom_site_U_iso_or_equiv
_atom_site_adp_type
_atom_site_occupancy
_atom_site_site_symmetry_order
_atom_site_calc_flag
S1 S 0.68246(8) 0.20728(7) 0.57834(4) 0.0287(2) Uani 1 1 d
C1 C 0.4811(3) 0.3040(3) 0.68347(18) 0.0257(5) Uani 1 1 d
N1 N 0.1143(3) 0.4623(2) 0.82919(15) 0.0299(4) Uani 1 1 d
H1N H -0.017(5) 0.503(3) 0.874(3) 0.042(7) Uiso 1 1 d
O1 O 0.2640(3) 0.4168(2) 0.98717(14) 0.0385(4) Uani 1 1 d
C2 C 0.4866(3) 0.3262(3) 0.80546(19) 0.0272(5) Uani 1 1 d
N2 N 0.6501(3) 0.2810(3) 0.84828(17) 0.0348(5) Uani 1 1 d
H2N H 0.622(5) 0.311(4) 0.918(3) 0.062(10) Uiso 1 1 d
O2 O -0.0401(2) 0.5162(2) 0.67332(14) 0.0368(4) Uani 1 1 d
C3 C 0.2793(3) 0.4055(3) 0.88206(18) 0.0276(5) Uani 1 1 d
C4 C 0.1132(3) 0.4522(3) 0.71031(19) 0.0272(5) Uani 1 1 d
C5 C 0.3047(3) 0.3598(3) 0.63786(18) 0.0249(5) Uani 1 1 d
C6 C 0.3305(3) 0.3230(3) 0.51801(18) 0.0254(5) Uani 1 1 d
H6 H 0.237(4) 0.348(3) 0.473(2) 0.035(7) Uiso 1 1 d
C7 C 0.5295(3) 0.2380(3) 0.47253(18) 0.0251(4) Uani 1 1 d
C8 C 0.6133(3) 0.1783(3) 0.35150(17) 0.0262(5) Uani 1 1 d
C9 C 0.4862(4) 0.2040(3) 0.26786(19) 0.0320(5) Uani 1 1 d
H9 H 0.338(5) 0.255(4) 0.288(2) 0.045(8) Uiso 1 1 d
C10 C 0.5611(4) 0.1460(3) 0.1547(2) 0.0372(5) Uani 1 1 d
H10 H 0.473(5) 0.164(4) 0.099(3) 0.067(10) Uiso 1 1 d
C11 C 0.7650(4) 0.0618(3) 0.1213(2) 0.0403(6) Uani 1 1 d
H11 H 0.812(5) 0.025(4) 0.040(3) 0.056(8) Uiso 1 1 d
C12 C 0.8937(4) 0.0362(3) 0.2031(2) 0.0404(6) Uani 1 1 d
H12 H 1.046(5) -0.016(4) 0.180(3) 0.051(8) Uiso 1 1 d
C13 C 0.8189(4) 0.0937(3) 0.3166(2) 0.0328(5) Uani 1 1 d
H13 H 0.903(5) 0.076(4) 0.372(3) 0.061(9) Uiso 1 1 d

loop_
_atom_site_aniso_label
_atom_site_aniso_U_11
_atom_site_aniso_U_22
_atom_site_aniso_U_33
_atom_site_aniso_U_23
_atom_site_aniso_U_13
_atom_site_aniso_U_12
S1 0.0250(3) 0.0355(4) 0.0244(3) -0.0055(2) -0.0041(2) 0.0035(2)
C1 0.0247(10) 0.0273(11) 0.0248(11) -0.0032(7) -0.0039(8) -0.0019(8)
N1 0.0229(9) 0.0411(11) 0.0243(9) -0.0078(7) -0.0031(8) 0.0023(7)
O1 0.0336(9) 0.0575(11) 0.0230(8) -0.0079(7) -0.0052(7) 0.0025(7)
C2 0.0248(10) 0.0289(11) 0.0270(11) -0.0031(8) -0.0032(9) -0.0021(8)
N2 0.0293(10) 0.0501(12) 0.0252(10) -0.0043(8) -0.0080(8) 0.0023(8)
O2 0.0261(8) 0.0541(11) 0.0296(9) -0.0042(7) -0.0089(7) 0.0075(7)
C3 0.0260(11) 0.0319(11) 0.0245(11) -0.0039(8) -0.0036(9) -0.0028(8)
C4 0.0255(10) 0.0312(12) 0.0248(10) -0.0051(8) -0.0044(9) -0.0029(8)
C5 0.0245(10) 0.0243(11) 0.0254(10) -0.0023(8) -0.0033(8) -0.0024(8)
C6 0.0267(10) 0.0261(11) 0.0238(10) -0.0015(8) -0.0060(9) -0.0024(8)
C7 0.0280(10) 0.0234(10) 0.0231(10) -0.0025(7) -0.0031(8) -0.0025(7)
C8 0.0282(11) 0.0254(11) 0.0237(11) -0.0008(8) -0.0019(9) -0.0022(8)
C9 0.0309(11) 0.0393(13) 0.0241(11) -0.0039(9) -0.0034(9) 0.0012(9)
C10 0.0420(13) 0.0442(14) 0.0249(12) -0.0019(9) -0.0067(10) -0.0008(10)
C11 0.0443(13) 0.0469(14) 0.0249(11) -0.0072(9) 0.0028(10) 0.0007(10)
C12 0.0358(13) 0.0472(15) 0.0323(12) -0.0074(10) 0.0039(10) 0.0054(10)
C13 0.0306(11) 0.0356(12) 0.0303(12) -0.0036(9) -0.0047(10) 0.0040(9)

loop_
_atom_type_symbol
_atom_type_description
_atom_type_scat_dispersion_real
_atom_type_scat_dispersion_imag
_atom_type_scat_source
C C 0.0181 0.0091 'International Tables Vol C Tables 4.2.6.8 and 6.1.1.4'
H H 0.0000 0.0000 'International Tables Vol C Tables 4.2.6.8 and 6.1.1.4'
N N 0.0311 0.0180 'International Tables Vol C Tables 4.2.6.8 and 6.1.1.4'
O O 0.0492 0.0322 'International Tables Vol C Tables 4.2.6.8 and 6.1.1.4'
S S 0.3331 0.5567 'International Tables Vol C Tables 4.2.6.8 and 6.1.1.4'

loop_
_geom_angle_atom_site_label_1
_geom_angle_atom_site_label_2
_geom_angle_atom_site_label_3
_geom_angle
C1 S1 C7 92.09(10)
C5 C1 C2 122.5(2)
C5 C1 S1 111.09(16)
C2 C1 S1 126.37(17)
C3 N1 C4 126.54(19)
C3 N1 H1N 119.9(16)
C4 N1 H1N 113.4(17)
N2 C2 C1 123.4(2)
N2 C2 C3 121.0(2)
C1 C2 C3 115.54(18)
C2 N2 H2N 108(2)
O1 C3 N1 121.9(2)
O1 C3 C2 120.18(19)
N1 C3 C2 117.96(18)
O2 C4 N1 120.11(19)
O2 C4 C5 124.23(19)
N1 C4 C5 115.65(18)
C1 C5 C6 113.66(19)
C1 C5 C4 121.34(19)
C6 C5 C4 124.98(18)
C7 C6 C5 111.96(19)
C7 C6 H6 120.6(18)
C5 C6 H6 127.5(18)
C6 C7 C8 127.46(19)
C6 C7 S1 111.19(16)
C8 C7 S1 121.35(16)
C13 C8 C9 118.0(2)
C13 C8 C7 121.7(2)
C9 C8 C7 120.20(19)
C10 C9 C8 120.9(2)
C10 C9 H9 117.3(17)
C8 C9 H9 121.6(17)
C9 C10 C11 120.5(2)
C9 C10 H10 120(2)
C11 C10 H10 119(2)
C10 C11 C12 119.3(2)
C10 C11 H11 117.5(18)
C12 C11 H11 123.1(18)
C13 C12 C11 120.3(2)
C13 C12 H12 118.7(18)
C11 C12 H12 120.9(18)
C12 C13 C8 120.9(2)
C12 C13 H13 121(2)
C8 C13 H13 118(2)

loop_
_geom_bond_atom_site_label_1
_geom_bond_atom_site_label_2
_geom_bond_distance
S1 C1 1.709(2)
S1 C7 1.730(2)
C1 C5 1.377(3)
C1 C2 1.448(3)
N1 C3 1.365(3)
N1 C4 1.396(3)
N1 H1N 0.93(3)
O1 C3 1.218(3)
C2 N2 1.270(3)
C2 C3 1.522(3)
N2 H2N 0.83(4)
O2 C4 1.211(3)
C4 C5 1.466(3)
C5 C6 1.407(3)
C6 C7 1.381(3)
C6 H6 0.88(3)
C7 C8 1.470(3)
C8 C13 1.396(3)
C8 C9 1.397(3)
C9 C10 1.376(3)
C9 H9 0.98(3)
C10 C11 1.384(3)
C10 H10 0.95(3)
C11 C12 1.386(4)
C11 H11 0.98(3)
C12 C13 1.379(3)
C12 H12 1.01(3)
C13 H13 0.93(3)
